data_7220055
loop_
_publ_author_name
'Zhang, Yingjie'
'Karatchevtseva, Inna'
'Price, Jason R.'
'aharonovich, igor'
'Kadi, Fatima'
'Lumpkin, Gregory R.'
'Li, Feng'

_publ_section_title
;
 Uranium(VI) complexes with isonicotinic acid: from monomer to 2D polymer
 with unique U-N bonding
;
_journal_name_full 'RSC Adv.'
_journal_paper_doi 10.1039/C5RA01272D
_journal_year 2015
_chemical_formula_moiety 'C6 H5 N O5 U'
_chemical_formula_sum 'C6 H5 N O5 U'
_chemical_formula_weight 409.14
_chemical_name_systematic
;
 ?
;
_space_group_crystal_system orthorhombic
_space_group_IT_number 61
_space_group_name_Hall '-P 2ac 2ab'
_space_group_name_H-M_alt 'P b c a'
_symmetry_space_group_name_Hall '-P 2ac 2ab'
_symmetry_space_group_name_H-M 'P b c a'
_atom_sites_solution_hydrogens mixed
_atom_sites_solution_primary direct
_audit_creation_date 2015-03-03
_audit_creation_method
;
 ?
;
_audit_update_record
;
2015-03-06 deposited with the CCDC.
2015-04-02 downloaded from the CCDC.
;
_cell_angle_alpha 90
_cell_angle_beta 90
_cell_angle_gamma 90
_cell_formula_units_Z 8
_cell_length_a 10.191(2)
_cell_length_b 8.6030(17)
_cell_length_c 18.665(4)
_cell_measurement_temperature 100(2)
_cell_volume 1636.4(6)
_computing_cell_refinement 'XDS (Kabsch, 1993)'
_computing_data_collection 'BLU-ICE (McPhillips et al., 2002)'
_computing_data_reduction 'XDS (Kabsch, 1993)'
_computing_structure_refinement 'SHELXL-2014 (Sheldrick, 2014)'
_computing_structure_solution
;
SHELXS97 (Sheldrick, 2008)
;
_diffrn_ambient_temperature 100(2)
_diffrn_measured_fraction_theta_full 0.885
_diffrn_measured_fraction_theta_max 0.995
_diffrn_measurement_device_type '3-BM1 Australian Synchrotron'
_diffrn_measurement_method 'Phi Scan'
_diffrn_radiation_type Synchrotron
_diffrn_radiation_wavelength 0.7293
_diffrn_reflns_av_R_equivalents 0.1003
_diffrn_reflns_av_unetI/netI 0.0374
_diffrn_reflns_Laue_measured_fraction_full 0.885
_diffrn_reflns_Laue_measured_fraction_max 0.995
_diffrn_reflns_limit_h_max 11
_diffrn_reflns_limit_h_min -11
_diffrn_reflns_limit_k_max 9
_diffrn_reflns_limit_k_min -9
_diffrn_reflns_limit_l_max 21
_diffrn_reflns_limit_l_min -21
_diffrn_reflns_number 17201
_diffrn_reflns_point_group_measured_fraction_full 0.885
_diffrn_reflns_point_group_measured_fraction_max 0.995
_diffrn_reflns_theta_full 26.000
_diffrn_reflns_theta_max 24.993
_diffrn_reflns_theta_min 2.239
_diffrn_source 'Synchrotron BM'
_diffrn_standards_number 0
_exptl_absorpt_coefficient_mu 9.108
_exptl_absorpt_correction_type none
_exptl_crystal_colour yellow
_exptl_crystal_density_diffrn 3.321
_exptl_crystal_description prism
_exptl_crystal_F_000 1440
_exptl_crystal_size_max 0.02
_exptl_crystal_size_mid 0.015
_exptl_crystal_size_min 0.01
_refine_diff_density_max 3.437
_refine_diff_density_min -1.107
_refine_diff_density_rms 0.304
_refine_ls_extinction_coef 0.00174(18)
_refine_ls_extinction_expression Fc^*^=kFc[1+0.001xFc^2^\l^3^/sin(2\q)]^-1/4^
_refine_ls_extinction_method SHELXL
_refine_ls_goodness_of_fit_ref 1.107
_refine_ls_hydrogen_treatment mixed
_refine_ls_matrix_type full
_refine_ls_number_parameters 81
_refine_ls_number_reflns 1321
_refine_ls_number_restraints 40
_refine_ls_restrained_S_all 1.090
_refine_ls_R_factor_all 0.0330
_refine_ls_R_factor_gt 0.0305
_refine_ls_shift/su_max 0.001
_refine_ls_shift/su_mean 0.000
_refine_ls_structure_factor_coef Fsqd
_refine_ls_weighting_details 'w=1/[\s^2^(Fo^2^)+(0.0430P)^2^+8.9320P] where P=(Fo^2^+2Fc^2^)/3'
_refine_ls_weighting_scheme calc
_refine_ls_wR_factor_gt 0.0756
_refine_ls_wR_factor_ref 0.0772
_reflns_Friedel_coverage 0.000
_reflns_number_gt 1200
_reflns_number_total 1321
_reflns_threshold_expression 'I > 2\s(I)'
_cod_data_source_file c5ra01272d2.cif
_cod_data_source_block pbca
_cod_database_code 7220055
_shelxl_version_number 2013-3
_shelx_space_group_comment
;
The symmetry employed for this shelxl refinement is uniquely defined
by the following loop, which should always be used as a source of
symmetry information in preference to the above space-group names.
They are only intended as comments.
;
_shelx_estimated_absorpt_t_max 0.914
_shelx_estimated_absorpt_t_min 0.839
_refinement_description
;
1. Fixed Uiso
 At 1.2 times of:
  All C(H) groups
2. Rigid bond restraints
 C1, C2, C3, C4, C5, C6
 with sigma for 1-2 distances of 0.01 and sigma for 1-3 distances of 0.01
3. Uiso/Uaniso restraints and constraints
C1 \\sim C2 \\sim C3 \\sim C4 \\sim C5 \\sim C6: within 1.7A with sigma of 0.04
and sigma for terminal atoms of 0.08
Uanis(C1) = Uanis(C2) = Uanis(C3) = Uanis(C4) = Uanis(C5) = Uanis(C6)
Uanis(O1) = Uanis(O2) = Uanis(O3)
4.a Aromatic/amide H refined with riding coordinates:
 C3(H3A), C4(H4), C5(H5), C6(H6)
;
_olex2_submission_special_instructions 'No special instructions were received'

loop_
_space_group_symop_operation_xyz
'x, y, z'
'-x+1/2, -y, z+1/2'
'x+1/2, -y+1/2, -z'
'-x, y+1/2, -z+1/2'
'-x, -y, -z'
'x-1/2, y, -z-1/2'
'-x-1/2, y-1/2, z'
'x, -y-1/2, z-1/2'

loop_
_atom_site_label
_atom_site_type_symbol
_atom_site_fract_x
_atom_site_fract_y
_atom_site_fract_z
_atom_site_U_iso_or_equiv
_atom_site_adp_type
_atom_site_occupancy
_atom_site_site_symmetry_order
_atom_site_calc_flag
_atom_site_refinement_flags_posn
_atom_site_refinement_flags_adp
U1 U 0.78604(2) 0.13314(3) 0.56657(2) 0.00544(19) Uani 1 1 d . .
O1 O 0.6176(4) 0.0968(5) 0.5880(2) 0.0116(6) Uani 1 1 d . .
O2 O 0.9549(4) 0.1643(5) 0.5459(2) 0.0116(6) Uani 1 1 d . .
O3 O 0.7915(4) -0.1213(5) 0.5265(3) 0.0116(6) Uani 1 1 d . .
H3 H 0.857(11) -0.129(8) 0.499(5) 0.03(3) Uiso 1 1 d . .
O4 O 0.8085(4) 0.3024(5) 0.6653(2) 0.0123(10) Uani 1 1 d . .
O5 O 0.6541(4) 0.4860(5) 0.6730(2) 0.0127(10) Uani 1 1 d . .
N1 N 0.7607(7) 0.3701(5) 0.9295(3) 0.0097(14) Uani 1 1 d . .
C1 C 0.7315(6) 0.3901(7) 0.7003(4) 0.0113(6) Uani 1 1 d . U
C2 C 0.7374(7) 0.3812(6) 0.7804(4) 0.0113(6) Uani 1 1 d . U
C3 C 0.6365(6) 0.4293(7) 0.8241(3) 0.0113(6) Uani 1 1 d . U
H3A H 0.5591 0.4668 0.8041 0.014 Uiso 1 1 calc R .
C4 C 0.6503(6) 0.4219(8) 0.8975(3) 0.0113(6) Uani 1 1 d . U
H4 H 0.5807 0.4540 0.9261 0.014 Uiso 1 1 calc R .
C5 C 0.8590(6) 0.3206(7) 0.8867(3) 0.0113(6) Uani 1 1 d . U
H5 H 0.9354 0.2837 0.9079 0.014 Uiso 1 1 calc R .
C6 C 0.8515(6) 0.3222(7) 0.8132(3) 0.0113(6) Uani 1 1 d . U
H6 H 0.9207 0.2850 0.7856 0.014 Uiso 1 1 calc R .

loop_
_atom_site_aniso_label
_atom_site_aniso_U_11
_atom_site_aniso_U_22
_atom_site_aniso_U_33
_atom_site_aniso_U_23
_atom_site_aniso_U_13
_atom_site_aniso_U_12
U1 0.0066(3) 0.0074(3) 0.0023(2) 0.00001(8) 0.00039(8) -0.00031(9)
O1 0.0136(15) 0.0152(14) 0.0059(13) 0.0008(11) 0.0026(11) -0.0011(11)
O2 0.0136(15) 0.0152(14) 0.0059(13) 0.0008(11) 0.0026(11) -0.0011(11)
O3 0.0136(15) 0.0152(14) 0.0059(13) 0.0008(11) 0.0026(11) -0.0011(11)
O4 0.012(2) 0.017(3) 0.008(2) 0.000(2) -0.0016(19) 0.0042(19)
O5 0.011(2) 0.018(2) 0.009(2) 0.0017(17) 0.0007(19) 0.0011(19)
N1 0.014(3) 0.010(4) 0.005(4) 0.0003(18) 0.001(2) 0.002(3)
C1 0.0089(13) 0.0144(15) 0.0105(14) 0.0007(9) -0.0028(11) 0.0018(11)
C2 0.0089(13) 0.0144(15) 0.0105(14) 0.0007(9) -0.0028(11) 0.0018(11)
C3 0.0089(13) 0.0144(15) 0.0105(14) 0.0007(9) -0.0028(11) 0.0018(11)
C4 0.0089(13) 0.0144(15) 0.0105(14) 0.0007(9) -0.0028(11) 0.0018(11)
C5 0.0089(13) 0.0144(15) 0.0105(14) 0.0007(9) -0.0028(11) 0.0018(11)
C6 0.0089(13) 0.0144(15) 0.0105(14) 0.0007(9) -0.0028(11) 0.0018(11)

loop_
_atom_type_symbol
_atom_type_description
_atom_type_scat_dispersion_real
_atom_type_scat_dispersion_imag
_atom_type_scat_source
C C 0.0040 0.0020 'International Tables Vol C Tables 4.2.6.8 and 6.1.1.4'
H H 0.0000 0.0000 'International Tables Vol C Tables 4.2.6.8 and 6.1.1.4'
N N 0.0070 0.0030 'International Tables Vol C Tables 4.2.6.8 and 6.1.1.4'
O O 0.0120 0.0060 'International Tables Vol C Tables 4.2.6.8 and 6.1.1.4'
U U -12.0990 4.4900 'International Tables Vol C Tables 4.2.6.8 and 6.1.1.4'

loop_
_geom_angle_atom_site_label_1
_geom_angle_atom_site_label_2
_geom_angle_atom_site_label_3
_geom_angle
_geom_angle_site_symmetry_1
_geom_angle_site_symmetry_3
O1 U1 O3 85.99(18) . .
O1 U1 O3 84.63(18) . 7_765
O1 U1 O4 91.52(18) . .
O1 U1 O5 88.15(18) . 7_755
O1 U1 N1 97.1(2) . 8_565
O2 U1 O1 178.5(2) . .
O2 U1 O3 92.80(18) . .
O2 U1 O3 96.83(18) . 7_765
O2 U1 O4 89.02(18) . .
O2 U1 O5 90.75(18) . 7_755
O2 U1 N1 83.3(2) . 8_565
O3 U1 O3 138.3(2) . 7_765
O3 U1 O4 146.51(16) . .
O3 U1 O5 76.46(16) . 7_755
O3 U1 O5 143.41(16) 7_765 7_755
O3 U1 N1 70.31(16) 7_765 8_565
O3 U1 N1 70.76(16) . 8_565
O4 U1 O3 74.31(16) . 7_765
O4 U1 O5 70.08(15) . 7_755
O4 U1 N1 142.50(15) . 8_565
O5 U1 N1 146.28(15) 7_755 8_565
U1 O3 U1 137.0(2) . 7_755
U1 O3 H3 107(5) . .
U1 O3 H3 112(5) 7_755 .
C1 O4 U1 135.1(4) . .
C1 O5 U1 121.2(4) . 7_765
C4 N1 U1 121.8(5) . 8_566
C4 N1 C5 117.4(5) . .
C5 N1 U1 120.7(5) . 8_566
O4 C1 C2 117.3(6) . .
O5 C1 O4 124.9(6) . .
O5 C1 C2 117.7(6) . .
C3 C2 C1 123.1(6) . .
C3 C2 C6 117.8(7) . .
C6 C2 C1 119.0(6) . .
C2 C3 H3A 120.0 . .
C2 C3 C4 120.0(6) . .
C4 C3 H3A 120.0 . .
N1 C4 C3 122.7(6) . .
N1 C4 H4 118.7 . .
C3 C4 H4 118.7 . .
N1 C5 H5 118.4 . .
N1 C5 C6 123.1(6) . .
C6 C5 H5 118.4 . .
C2 C6 H6 120.5 . .
C5 C6 C2 118.9(6) . .
C5 C6 H6 120.5 . .

loop_
_geom_bond_atom_site_label_1
_geom_bond_atom_site_label_2
_geom_bond_distance
_geom_bond_site_symmetry_2
U1 O1 1.790(5) .
U1 O2 1.784(5) .
U1 O3 2.314(4) .
U1 O3 2.376(4) 7_765
U1 O4 2.360(4) .
U1 O5 2.434(4) 7_755
U1 N1 2.571(5) 8_565
O3 U1 2.376(4) 7_755
O3 H3 0.85(11) .
O4 C1 1.270(8) .
O5 U1 2.434(4) 7_765
O5 C1 1.250(8) .
N1 U1 2.571(5) 8_566
N1 C4 1.349(10) .
N1 C5 1.351(9) .
C1 C2 1.497(10) .
C2 C3 1.376(10) .
C2 C6 1.410(10) .
C3 H3A 0.9300 .
C3 C4 1.380(8) .
C4 H4 0.9300 .
C5 H5 0.9300 .
C5 C6 1.374(9) .
C6 H6 0.9300 .

loop_
_geom_torsion_atom_site_label_1
_geom_torsion_atom_site_label_2
_geom_torsion_atom_site_label_3
_geom_torsion_atom_site_label_4
_geom_torsion
_geom_torsion_site_symmetry_1
U1 O4 C1 O5 -49.2(9) .
U1 O4 C1 C2 132.9(5) .
U1 O5 C1 O4 -36.7(8) 7_765
U1 O5 C1 C2 141.2(5) 7_765
U1 N1 C4 C3 177.8(5) 8_566
U1 N1 C5 C6 -178.9(5) 8_566
O4 C1 C2 C3 -159.1(6) .
O4 C1 C2 C6 21.5(9) .
O5 C1 C2 C3 22.9(9) .
O5 C1 C2 C6 -156.5(6) .
N1 C5 C6 C2 1.4(10) .
C1 C2 C3 C4 -178.1(6) .
C1 C2 C6 C5 177.1(6) .
C2 C3 C4 N1 0.7(10) .
C3 C2 C6 C5 -2.3(9) .
C4 N1 C5 C6 0.6(9) .
C5 N1 C4 C3 -1.6(9) .
C6 C2 C3 C4 1.3(9) .
